data_8105569
loop_
_publ_author_name
'Huang, Jian-Ping'
'Cheng, Li'
'Huang, Ying'
'Song, Xiu-Ying'
'Kang, Nian-Qian'
'Nie, Xu-Liang'

_publ_section_title
;
 Crystal structure of
 dichloro-tetrakis[(E)-1-(4-chlorophenyl)-4,4-dimethyl-2-(1H-1,2,4-triazol-1-yl)pent-1-en-3-ol-\kN]cadmium
 (II), C60H74CdCl6N12O4
;
_journal_issue 1
_journal_name_full 'Zeitschrift f\"ur Kristallographie - New Crystal Structures'
_journal_page_first 141
_journal_page_last 143
_journal_paper_doi 10.1515/ncrs-2018-0236
_journal_volume 234
_journal_year 2018
_chemical_formula_moiety 'C60 H74 Cd Cl6 N12 O4'
_chemical_formula_sum 'C60 H74 Cd Cl6 N12 O4'
_chemical_formula_weight 1350.41
_space_group_crystal_system triclinic
_space_group_IT_number 2
_space_group_name_Hall '-P 1'
_space_group_name_H-M_alt 'P -1'
_atom_sites_solution_hydrogens mixed
_audit_creation_method SHELXL-2014/7
_cell_angle_alpha 93.716(2)
_cell_angle_beta 99.904(2)
_cell_angle_gamma 104.928(2)
_cell_formula_units_Z 1
_cell_length_a 9.1036(18)
_cell_length_b 13.197(3)
_cell_length_c 15.035(3)
_cell_measurement_reflns_used 8299
_cell_measurement_temperature 296(2)
_cell_measurement_theta_max 27.34
_cell_measurement_theta_min 2.47
_cell_volume 1708.0(6)
_computing_cell_refinement 'APEX2, SAINT and SADABS [1]'
_computing_data_collection 'APEX2, SAINT and SADABS [1]'
_computing_data_reduction 'APEX2, SAINT and SADABS [1]'
_computing_structure_refinement 'SHELXL-2014/7 (Sheldrick, 2014) [2]'
_computing_structure_solution 'SHELXL-2014/7 (Sheldrick, 2014) [2]'
_diffrn_ambient_temperature 296(2)
_diffrn_measured_fraction_theta_full 0.995
_diffrn_measured_fraction_theta_max 0.994
_diffrn_measurement_device_type 'Bruker APEX-II CCD'
_diffrn_measurement_method '\f and \w scans'
_diffrn_radiation_monochromator graphite
_diffrn_radiation_source 'sealed tube'
_diffrn_radiation_type MoK\a
_diffrn_radiation_wavelength 0.71073
_diffrn_reflns_av_R_equivalents 0.0170
_diffrn_reflns_av_unetI/netI 0.0229
_diffrn_reflns_Laue_measured_fraction_full 0.995
_diffrn_reflns_Laue_measured_fraction_max 0.994
_diffrn_reflns_limit_h_max 11
_diffrn_reflns_limit_h_min -10
_diffrn_reflns_limit_k_max 15
_diffrn_reflns_limit_k_min -15
_diffrn_reflns_limit_l_max 18
_diffrn_reflns_limit_l_min -18
_diffrn_reflns_number 13223
_diffrn_reflns_point_group_measured_fraction_full 0.995
_diffrn_reflns_point_group_measured_fraction_max 0.994
_diffrn_reflns_theta_full 25.242
_diffrn_reflns_theta_max 25.500
_diffrn_reflns_theta_min 2.361
_exptl_absorpt_coefficient_mu 0.606
_exptl_crystal_colour colorless
_exptl_crystal_density_diffrn 1.313
_exptl_crystal_description block
_exptl_crystal_F_000 698
_exptl_crystal_size_max 0.220
_exptl_crystal_size_mid 0.150
_exptl_crystal_size_min 0.120
_refine_diff_density_max 0.326
_refine_diff_density_min -0.242
_refine_diff_density_rms 0.038
_refine_ls_extinction_coef .
_refine_ls_extinction_method none
_refine_ls_goodness_of_fit_ref 1.036
_refine_ls_hydrogen_treatment constr
_refine_ls_matrix_type full
_refine_ls_number_parameters 383
_refine_ls_number_reflns 6307
_refine_ls_number_restraints 0
_refine_ls_restrained_S_all 1.036
_refine_ls_R_factor_all 0.0288
_refine_ls_R_factor_gt 0.0258
_refine_ls_shift/su_max 0.001
_refine_ls_shift/su_mean 0.000
_refine_ls_structure_factor_coef Fsqd
_refine_ls_weighting_details 'w=1/[\s^2^(Fo^2^)+(0.0353P)^2^+0.3764P] where P=(Fo^2^+2Fc^2^)/3'
_refine_ls_weighting_scheme calc
_refine_ls_wR_factor_gt 0.0661
_refine_ls_wR_factor_ref 0.0684
_reflns_Friedel_coverage 0.000
_reflns_Friedel_fraction_full .
_reflns_Friedel_fraction_max .
_reflns_number_gt 5840
_reflns_number_total 6307
_reflns_threshold_expression 'I > 2\s(I)'
_cod_data_source_file suppl_ncrs-2018-0236_suppl.cif
_cod_data_source_block 3583_0m
_cod_database_code 8105569
_shelx_shelxl_version_number 2014/7
_shelx_space_group_comment
;
The symmetry employed for this shelxl refinement is uniquely defined
by the following loop, which should always be used as a source of
symmetry information in preference to the above space-group names.
They are only intended as comments.
;
_shelx_estimated_absorpt_t_min 0.878
_shelx_estimated_absorpt_t_max 0.931

loop_
_space_group_symop_operation_xyz
'x, y, z'
'-x, -y, -z'

loop_
_atom_site_label
_atom_site_type_symbol
_atom_site_fract_x
_atom_site_fract_y
_atom_site_fract_z
_atom_site_U_iso_or_equiv
_atom_site_adp_type
_atom_site_occupancy
_atom_site_site_symmetry_order
_atom_site_calc_flag
_atom_site_refinement_flags_posn
_atom_site_refinement_flags_adp
_atom_site_refinement_flags_occupancy
_atom_site_disorder_assembly
_atom_site_disorder_group
Cd1 Cd 0.5000 1.0000 0.0000 0.03639(7) Uani 1 2 d S . P . .
Cl1 Cl -0.23120(9) 1.35273(6) 0.52676(5) 0.0929(2) Uani 1 1 d . . . . .
Cl2 Cl -0.57033(10) 0.52341(6) 0.35450(7) 0.1165(3) Uani 1 1 d . . . . .
Cl5 Cl 0.25305(5) 1.01651(4) -0.11319(3) 0.05589(13) Uani 1 1 d . . . . .
O1 O 0.05634(15) 0.96609(10) 0.23303(9) 0.0548(3) Uani 1 1 d . . . . .
H1A H -0.0121 0.9790 0.2021 0.066 Uiso 1 1 d R U . . .
O2 O -0.11748(17) 0.82013(11) 0.01346(10) 0.0579(3) Uani 1 1 d . . . . .
H2A H -0.1516 0.8594 0.0436 0.087 Uiso 1 1 calc R U . . .
N1 N 0.43798(17) 1.09239(13) 0.11890(10) 0.0481(4) Uani 1 1 d . . . . .
N2 N 0.47618(18) 1.19795(15) 0.24845(11) 0.0584(4) Uani 1 1 d . . . . .
N3 N 0.32609(16) 1.13723(12) 0.22568(9) 0.0429(3) Uani 1 1 d . . . . .
N4 N 0.34688(17) 0.84504(12) 0.04255(11) 0.0498(4) Uani 1 1 d . . . . .
N5 N 0.27551(18) 0.72730(14) 0.13827(12) 0.0584(4) Uani 1 1 d . . . . .
N6 N 0.14943(16) 0.75439(11) 0.09364(10) 0.0431(3) Uani 1 1 d . . . . .
C1 C 0.5363(2) 1.16666(18) 0.18243(14) 0.0599(5) Uani 1 1 d . . . . .
H1 H 0.6401 1.1939 0.1796 0.072 Uiso 1 1 calc R U . . .
C2 C 0.3067(2) 1.07656(15) 0.14813(12) 0.0452(4) Uani 1 1 d . . . . .
H2 H 0.2134 1.0296 0.1187 0.054 Uiso 1 1 calc R U . . .
C3 C 0.21368(19) 1.14558(14) 0.28094(11) 0.0402(4) Uani 1 1 d . . . . .
C4 C 0.2046(2) 1.24157(15) 0.30571(12) 0.0467(4) Uani 1 1 d . . . . .
H4 H 0.2756 1.3028 0.2852 0.056 Uiso 1 1 d R U . . .
C5 C 0.0963(2) 1.26796(14) 0.36061(12) 0.0456(4) Uani 1 1 d . . . . .
C6 C 0.1521(3) 1.33489(16) 0.44079(14) 0.0595(5) Uani 1 1 d . . . . .
H6 H 0.2585 1.3625 0.4607 0.071 Uiso 1 1 calc R U . . .
C7 C 0.0520(3) 1.36130(17) 0.49184(15) 0.0668(6) Uani 1 1 d . . . . .
H7 H 0.0908 1.4060 0.5459 0.080 Uiso 1 1 calc R U . . .
C8 C -0.1042(3) 1.32136(16) 0.46234(14) 0.0579(5) Uani 1 1 d . . . . .
C9 C -0.1632(3) 1.25565(19) 0.38311(15) 0.0665(6) Uani 1 1 d . . . . .
H9 H -0.2698 1.2291 0.3633 0.080 Uiso 1 1 calc R U . . .
C10 C -0.0622(2) 1.22912(19) 0.33266(14) 0.0619(6) Uani 1 1 d . . . . .
H10 H -0.1020 1.1842 0.2788 0.074 Uiso 1 1 calc R U . . .
C11 C 0.1265(2) 1.04381(14) 0.30922(12) 0.0438(4) Uani 1 1 d . . . . .
H11 H 0.0429 1.0584 0.3366 0.053 Uiso 1 1 calc R U . . .
C12 C 0.2236(3) 0.99458(17) 0.37980(14) 0.0612(5) Uani 1 1 d . . . . .
C13 C 0.3097(4) 1.0798(2) 0.45876(17) 0.0992(10) Uani 1 1 d . . . . .
H13A H 0.3593 1.0484 0.5069 0.149 Uiso 1 1 calc R U . . .
H13B H 0.2374 1.1118 0.4807 0.149 Uiso 1 1 calc R U . . .
H13C H 0.3866 1.1326 0.4382 0.149 Uiso 1 1 calc R U . . .
C14 C 0.1105(4) 0.9065(2) 0.4146(2) 0.0940(9) Uani 1 1 d . . . . .
H14A H 0.0588 0.8517 0.3656 0.141 Uiso 1 1 calc R U . . .
H14B H 0.0352 0.9344 0.4377 0.141 Uiso 1 1 calc R U . . .
H14C H 0.1663 0.8780 0.4622 0.141 Uiso 1 1 calc R U . . .
C15 C 0.3381(3) 0.9481(2) 0.33860(19) 0.0858(8) Uani 1 1 d . . . . .
H15A H 0.4219 1.0043 0.3282 0.129 Uiso 1 1 calc R U . . .
H15B H 0.2858 0.9061 0.2820 0.129 Uiso 1 1 calc R U . . .
H15C H 0.3783 0.9047 0.3798 0.129 Uiso 1 1 calc R U . . .
C16 C 0.1960(2) 0.82465(15) 0.03734(13) 0.0480(4) Uani 1 1 d . . . . .
H16 H 0.1311 0.8550 -0.0003 0.058 Uiso 1 1 calc R U . . .
C17 C 0.3884(2) 0.78405(16) 0.10498(15) 0.0581(5) Uani 1 1 d . . . . .
H17 H 0.4907 0.7825 0.1232 0.070 Uiso 1 1 calc R U . . .
C18 C -0.00033(19) 0.71639(13) 0.11715(12) 0.0416(4) Uani 1 1 d . . . . .
C19 C -0.0050(2) 0.67757(16) 0.19598(13) 0.0537(5) Uani 1 1 d . . . . .
H19 H 0.0884 0.6740 0.2303 0.064 Uiso 1 1 calc R U . . .
C20 C -0.1462(2) 0.63927(16) 0.23444(12) 0.0517(5) Uani 1 1 d . . . . .
C21 C -0.2344(3) 0.70590(18) 0.25371(15) 0.0646(6) Uani 1 1 d . . . . .
H21 H -0.2055 0.7757 0.2415 0.078 Uiso 1 1 calc R U . . .
C22 C -0.3642(3) 0.67068(19) 0.29060(17) 0.0718(6) Uani 1 1 d . . . . .
H22 H -0.4227 0.7161 0.3034 0.086 Uiso 1 1 calc R U . . .
C23 C -0.4060(3) 0.56759(18) 0.30822(15) 0.0671(6) Uani 1 1 d . . . . .
C24 C -0.3207(3) 0.49961(18) 0.29139(15) 0.0659(6) Uani 1 1 d . . . . .
H24 H -0.3503 0.4301 0.3042 0.079 Uiso 1 1 calc R U . . .
C25 C -0.1896(3) 0.53608(17) 0.25499(14) 0.0594(5) Uani 1 1 d . . . . .
H25 H -0.1299 0.4908 0.2442 0.071 Uiso 1 1 calc R U . . .
C26 C -0.1404(2) 0.72063(14) 0.04851(13) 0.0451(4) Uani 1 1 d . . . . .
H26 H -0.2260 0.7141 0.0813 0.054 Uiso 1 1 calc R U . . .
C27 C -0.1956(2) 0.63130(16) -0.03128(14) 0.0548(5) Uani 1 1 d . . . . .
C28 C -0.3516(3) 0.6396(2) -0.08298(19) 0.0879(8) Uani 1 1 d . . . . .
H28A H -0.3373 0.7060 -0.1076 0.132 Uiso 1 1 calc R U . . .
H28B H -0.4229 0.6350 -0.0422 0.132 Uiso 1 1 calc R U . . .
H28C H -0.3924 0.5831 -0.1316 0.132 Uiso 1 1 calc R U . . .
C29 C -0.2193(4) 0.52498(18) 0.00686(18) 0.0874(8) Uani 1 1 d . . . . .
H29A H -0.2582 0.4690 -0.0423 0.131 Uiso 1 1 calc R U . . .
H29B H -0.2925 0.5194 0.0465 0.131 Uiso 1 1 calc R U . . .
H29C H -0.1222 0.5198 0.0403 0.131 Uiso 1 1 calc R U . . .
C30 C -0.0832(3) 0.6410(2) -0.09681(15) 0.0739(6) Uani 1 1 d . . . . .
H30A H 0.0136 0.6325 -0.0660 0.111 Uiso 1 1 calc R U . . .
H30B H -0.0664 0.7093 -0.1181 0.111 Uiso 1 1 calc R U . . .
H30C H -0.1263 0.5873 -0.1475 0.111 Uiso 1 1 calc R U . . .

loop_
_atom_site_aniso_label
_atom_site_aniso_U_11
_atom_site_aniso_U_22
_atom_site_aniso_U_33
_atom_site_aniso_U_23
_atom_site_aniso_U_13
_atom_site_aniso_U_12
Cd1 0.02780(9) 0.04430(11) 0.04059(10) 0.00473(7) 0.01426(7) 0.01117(7)
Cl1 0.1078(5) 0.0916(5) 0.1055(5) 0.0039(4) 0.0686(4) 0.0438(4)
Cl2 0.1161(6) 0.0886(5) 0.1498(7) -0.0031(5) 0.1022(6) -0.0090(4)
Cl5 0.0407(2) 0.0714(3) 0.0582(3) 0.0028(2) 0.0014(2) 0.0266(2)
O1 0.0447(7) 0.0553(8) 0.0577(8) -0.0062(6) -0.0049(6) 0.0150(6)
O2 0.0666(9) 0.0501(8) 0.0742(9) 0.0228(7) 0.0320(7) 0.0306(7)
N1 0.0403(8) 0.0628(10) 0.0448(8) -0.0012(7) 0.0120(6) 0.0200(7)
N2 0.0373(8) 0.0789(12) 0.0533(9) -0.0141(8) 0.0092(7) 0.0106(8)
N3 0.0359(7) 0.0549(9) 0.0386(7) -0.0015(6) 0.0084(6) 0.0148(6)
N4 0.0385(8) 0.0518(9) 0.0604(9) 0.0112(7) 0.0174(7) 0.0086(7)
N5 0.0441(9) 0.0615(10) 0.0770(11) 0.0271(9) 0.0180(8) 0.0186(8)
N6 0.0380(7) 0.0425(8) 0.0494(8) 0.0093(6) 0.0141(6) 0.0078(6)
C1 0.0365(10) 0.0821(15) 0.0593(12) -0.0081(11) 0.0111(9) 0.0156(10)
C2 0.0390(9) 0.0562(11) 0.0410(9) -0.0043(8) 0.0091(7) 0.0157(8)
C3 0.0367(8) 0.0544(10) 0.0318(8) 0.0005(7) 0.0073(6) 0.0172(8)
C4 0.0524(10) 0.0503(11) 0.0404(9) 0.0031(8) 0.0162(8) 0.0153(8)
C5 0.0562(11) 0.0450(10) 0.0428(9) 0.0051(8) 0.0183(8) 0.0206(8)
C6 0.0587(12) 0.0576(12) 0.0577(12) -0.0085(9) 0.0241(10) 0.0032(10)
C7 0.0835(16) 0.0587(13) 0.0561(12) -0.0135(10) 0.0324(11) 0.0082(11)
C8 0.0739(14) 0.0543(12) 0.0603(12) 0.0088(10) 0.0345(11) 0.0290(10)
C9 0.0567(12) 0.0854(16) 0.0652(13) -0.0021(12) 0.0113(10) 0.0359(12)
C10 0.0587(12) 0.0844(15) 0.0470(11) -0.0101(10) 0.0051(9) 0.0349(11)
C11 0.0398(9) 0.0504(10) 0.0429(9) 0.0014(8) 0.0091(7) 0.0157(8)
C12 0.0715(14) 0.0610(13) 0.0502(11) 0.0119(9) 0.0009(10) 0.0226(11)
C13 0.129(3) 0.095(2) 0.0550(14) 0.0070(13) -0.0288(15) 0.0288(18)
C14 0.124(2) 0.0779(18) 0.0868(18) 0.0349(15) 0.0294(17) 0.0272(17)
C15 0.0810(17) 0.0970(19) 0.0914(18) 0.0207(15) -0.0015(14) 0.0549(15)
C16 0.0402(9) 0.0514(11) 0.0523(10) 0.0149(8) 0.0143(8) 0.0068(8)
C17 0.0411(10) 0.0617(12) 0.0782(14) 0.0213(11) 0.0197(10) 0.0171(9)
C18 0.0391(9) 0.0375(9) 0.0488(10) 0.0063(7) 0.0157(7) 0.0062(7)
C19 0.0443(10) 0.0623(12) 0.0514(11) 0.0132(9) 0.0121(8) 0.0060(9)
C20 0.0488(10) 0.0581(12) 0.0431(10) 0.0094(8) 0.0137(8) 0.0016(9)
C21 0.0705(14) 0.0541(12) 0.0698(14) 0.0113(10) 0.0321(11) 0.0050(10)
C22 0.0767(15) 0.0643(14) 0.0794(15) 0.0042(12) 0.0412(13) 0.0122(12)
C23 0.0692(14) 0.0629(14) 0.0635(13) -0.0021(10) 0.0371(11) -0.0055(11)
C24 0.0792(15) 0.0538(12) 0.0605(13) 0.0083(10) 0.0335(11) -0.0025(11)
C25 0.0650(13) 0.0587(12) 0.0554(12) 0.0114(9) 0.0224(10) 0.0105(10)
C26 0.0405(9) 0.0471(10) 0.0548(10) 0.0145(8) 0.0196(8) 0.0154(8)
C27 0.0509(11) 0.0524(11) 0.0565(11) 0.0055(9) 0.0025(9) 0.0113(9)
C28 0.0565(14) 0.111(2) 0.0845(17) 0.0143(15) -0.0070(12) 0.0158(14)
C29 0.113(2) 0.0472(13) 0.0822(17) -0.0021(12) -0.0025(15) 0.0040(13)
C30 0.0793(16) 0.0835(17) 0.0576(13) -0.0080(12) 0.0104(11) 0.0260(13)

loop_
_atom_type_symbol
_atom_type_description
_atom_type_scat_dispersion_real
_atom_type_scat_dispersion_imag
_atom_type_scat_source
C C 0.0033 0.0016 'International Tables Vol C Tables 4.2.6.8 and 6.1.1.4'
H H 0.0000 0.0000 'International Tables Vol C Tables 4.2.6.8 and 6.1.1.4'
Cd Cd -0.8075 1.2024 'International Tables Vol C Tables 4.2.6.8 and 6.1.1.4'
Cl Cl 0.1484 0.1585 'International Tables Vol C Tables 4.2.6.8 and 6.1.1.4'
N N 0.0061 0.0033 'International Tables Vol C Tables 4.2.6.8 and 6.1.1.4'
O O 0.0106 0.0060 'International Tables Vol C Tables 4.2.6.8 and 6.1.1.4'

loop_
_geom_angle_atom_site_label_1
_geom_angle_atom_site_label_2
_geom_angle_atom_site_label_3
_geom_angle
_geom_angle_site_symmetry_1
_geom_angle_site_symmetry_3
N1 Cd1 N1 180.0 2_675 .
N1 Cd1 N4 87.34(6) 2_675 2_675
N1 Cd1 N4 92.66(6) . 2_675
N1 Cd1 N4 92.66(6) 2_675 .
N1 Cd1 N4 87.34(6) . .
N4 Cd1 N4 180.00(7) 2_675 .
N1 Cd1 Cl5 88.75(4) 2_675 .
N1 Cd1 Cl5 91.25(4) . .
N4 Cd1 Cl5 90.91(4) 2_675 .
N4 Cd1 Cl5 89.09(4) . .
N1 Cd1 Cl5 91.25(4) 2_675 2_675
N1 Cd1 Cl5 88.75(4) . 2_675
N4 Cd1 Cl5 89.10(4) 2_675 2_675
N4 Cd1 Cl5 90.90(4) . 2_675
Cl5 Cd1 Cl5 180.00(2) . 2_675
C11 O1 H1A 112.8 . .
C26 O2 H2A 109.5 . .
C2 N1 C1 102.79(15) . .
C2 N1 Cd1 129.58(12) . .
C1 N1 Cd1 127.08(12) . .
C1 N2 N3 102.02(15) . .
C2 N3 N2 109.34(14) . .
C2 N3 C3 129.07(15) . .
N2 N3 C3 121.57(14) . .
C16 N4 C17 102.92(15) . .
C16 N4 Cd1 123.86(13) . .
C17 N4 Cd1 128.55(13) . .
C17 N5 N6 102.48(15) . .
C16 N6 N5 108.84(14) . .
C16 N6 C18 130.04(15) . .
N5 N6 C18 120.78(14) . .
N2 C1 N1 115.44(17) . .
N2 C1 H1 122.3 . .
N1 C1 H1 122.3 . .
N1 C2 N3 110.40(16) . .
N1 C2 H2 124.8 . .
N3 C2 H2 124.8 . .
C4 C3 N3 117.26(16) . .
C4 C3 C11 126.85(16) . .
N3 C3 C11 115.76(15) . .
C3 C4 C5 126.19(17) . .
C3 C4 H4 118.0 . .
C5 C4 H4 115.8 . .
C10 C5 C6 118.03(17) . .
C10 C5 C4 121.46(16) . .
C6 C5 C4 120.48(18) . .
C7 C6 C5 120.9(2) . .
C7 C6 H6 119.5 . .
C5 C6 H6 119.5 . .
C8 C7 C6 119.53(19) . .
C8 C7 H7 120.2 . .
C6 C7 H7 120.2 . .
C7 C8 C9 121.04(19) . .
C7 C8 Cl1 119.92(17) . .
C9 C8 Cl1 119.03(18) . .
C8 C9 C10 119.1(2) . .
C8 C9 H9 120.5 . .
C10 C9 H9 120.5 . .
C5 C10 C9 121.37(19) . .
C5 C10 H10 119.3 . .
C9 C10 H10 119.3 . .
O1 C11 C3 111.54(14) . .
O1 C11 C12 107.81(15) . .
C3 C11 C12 115.12(15) . .
O1 C11 H11 107.3 . .
C3 C11 H11 107.3 . .
C12 C11 H11 107.3 . .
C14 C12 C13 109.2(2) . .
C14 C12 C15 109.0(2) . .
C13 C12 C15 110.5(2) . .
C14 C12 C11 107.30(19) . .
C13 C12 C11 108.39(18) . .
C15 C12 C11 112.23(18) . .
C12 C13 H13A 109.5 . .
C12 C13 H13B 109.5 . .
H13A C13 H13B 109.5 . .
C12 C13 H13C 109.5 . .
H13A C13 H13C 109.5 . .
H13B C13 H13C 109.5 . .
C12 C14 H14A 109.5 . .
C12 C14 H14B 109.5 . .
H14A C14 H14B 109.5 . .
C12 C14 H14C 109.5 . .
H14A C14 H14C 109.5 . .
H14B C14 H14C 109.5 . .
C12 C15 H15A 109.5 . .
C12 C15 H15B 109.5 . .
H15A C15 H15B 109.5 . .
C12 C15 H15C 109.5 . .
H15A C15 H15C 109.5 . .
H15B C15 H15C 109.5 . .
N4 C16 N6 110.41(16) . .
N4 C16 H16 124.8 . .
N6 C16 H16 124.8 . .
N5 C17 N4 115.34(17) . .
N5 C17 H17 122.3 . .
N4 C17 H17 122.3 . .
C19 C18 N6 117.48(16) . .
C19 C18 C26 125.09(16) . .
N6 C18 C26 117.39(14) . .
C18 C19 C20 125.78(18) . .
C18 C19 H19 117.1 . .
C20 C19 H19 117.1 . .
C21 C20 C25 118.37(19) . .
C21 C20 C19 121.17(18) . .
C25 C20 C19 120.4(2) . .
C22 C21 C20 121.2(2) . .
C22 C21 H21 119.4 . .
C20 C21 H21 119.4 . .
C23 C22 C21 119.0(2) . .
C23 C22 H22 120.5 . .
C21 C22 H22 120.5 . .
C24 C23 C22 121.7(2) . .
C24 C23 Cl2 119.51(17) . .
C22 C23 Cl2 118.8(2) . .
C23 C24 C25 118.9(2) . .
C23 C24 H24 120.6 . .
C25 C24 H24 120.6 . .
C24 C25 C20 120.9(2) . .
C24 C25 H25 119.5 . .
C20 C25 H25 119.5 . .
O2 C26 C18 111.52(15) . .
O2 C26 C27 109.31(15) . .
C18 C26 C27 115.52(15) . .
O2 C26 H26 106.7 . .
C18 C26 H26 106.7 . .
C27 C26 H26 106.7 . .
C30 C27 C29 110.6(2) . .
C30 C27 C28 108.60(19) . .
C29 C27 C28 109.0(2) . .
C30 C27 C26 112.58(17) . .
C29 C27 C26 108.97(17) . .
C28 C27 C26 106.92(18) . .
C27 C28 H28A 109.5 . .
C27 C28 H28B 109.5 . .
H28A C28 H28B 109.5 . .
C27 C28 H28C 109.5 . .
H28A C28 H28C 109.5 . .
H28B C28 H28C 109.5 . .
C27 C29 H29A 109.5 . .
C27 C29 H29B 109.5 . .
H29A C29 H29B 109.5 . .
C27 C29 H29C 109.5 . .
H29A C29 H29C 109.5 . .
H29B C29 H29C 109.5 . .
C27 C30 H30A 109.5 . .
C27 C30 H30B 109.5 . .
H30A C30 H30B 109.5 . .
C27 C30 H30C 109.5 . .
H30A C30 H30C 109.5 . .
H30B C30 H30C 109.5 . .

loop_
_geom_bond_atom_site_label_1
_geom_bond_atom_site_label_2
_geom_bond_distance
_geom_bond_site_symmetry_2
Cd1 N1 2.3281(15) 2_675
Cd1 N1 2.3281(15) .
Cd1 N4 2.3541(15) 2_675
Cd1 N4 2.3542(15) .
Cd1 Cl5 2.6424(6) .
Cd1 Cl5 2.6424(6) 2_675
Cl1 C8 1.740(2) .
Cl2 C23 1.739(2) .
O1 C11 1.425(2) .
O1 H1A 0.7737 .
O2 C26 1.425(2) .
O2 H2A 0.8200 .
N1 C2 1.315(2) .
N1 C1 1.344(2) .
N2 C1 1.306(2) .
N2 N3 1.366(2) .
N3 C2 1.329(2) .
N3 C3 1.445(2) .
N4 C16 1.317(2) .
N4 C17 1.343(2) .
N5 C17 1.303(2) .
N5 N6 1.369(2) .
N6 C16 1.334(2) .
N6 C18 1.439(2) .
C1 H1 0.9300 .
C2 H2 0.9300 .
C3 C4 1.324(3) .
C3 C11 1.502(2) .
C4 C5 1.481(2) .
C4 H4 0.9990 .
C5 C10 1.380(3) .
C5 C6 1.383(3) .
C6 C7 1.382(3) .
C6 H6 0.9300 .
C7 C8 1.364(3) .
C7 H7 0.9300 .
C8 C9 1.366(3) .
C9 C10 1.384(3) .
C9 H9 0.9300 .
C10 H10 0.9300 .
C11 C12 1.547(2) .
C11 H11 0.9800 .
C12 C14 1.527(3) .
C12 C13 1.530(3) .
C12 C15 1.533(3) .
C13 H13A 0.9600 .
C13 H13B 0.9600 .
C13 H13C 0.9600 .
C14 H14A 0.9600 .
C14 H14B 0.9600 .
C14 H14C 0.9600 .
C15 H15A 0.9600 .
C15 H15B 0.9600 .
C15 H15C 0.9600 .
C16 H16 0.9300 .
C17 H17 0.9300 .
C18 C19 1.324(3) .
C18 C26 1.512(2) .
C19 C20 1.483(3) .
C19 H19 0.9300 .
C20 C21 1.383(3) .
C20 C25 1.388(3) .
C21 C22 1.377(3) .
C21 H21 0.9300 .
C22 C23 1.371(3) .
C22 H22 0.9300 .
C23 C24 1.367(3) .
C24 C25 1.385(3) .
C24 H24 0.9300 .
C25 H25 0.9300 .
C26 C27 1.544(3) .
C26 H26 0.9800 .
C27 C30 1.526(3) .
C27 C29 1.528(3) .
C27 C28 1.531(3) .
C28 H28A 0.9600 .
C28 H28B 0.9600 .
C28 H28C 0.9600 .
C29 H29A 0.9600 .
C29 H29B 0.9600 .
C29 H29C 0.9600 .
C30 H30A 0.9600 .
C30 H30B 0.9600 .
C30 H30C 0.9600 .

loop_
_geom_hbond_atom_site_label_D
_geom_hbond_atom_site_label_H
_geom_hbond_atom_site_label_A
_geom_hbond_distance_DH
_geom_hbond_distance_HA
_geom_hbond_distance_DA
_geom_hbond_angle_DHA
_geom_hbond_site_symmetry_A
C16 H16 O2 0.93 2.24 2.799(2) 118.0 .
C16 H16 Cl5 0.93 2.93 3.5032(19) 121.6 .
C9 H9 N2 0.93 2.56 3.418(3) 153.9 1_455
C4 H4 Cl2 1.00 2.92 3.711(2) 136.7 1_665
O2 H2A Cl5 0.82 2.35 3.1635(15) 172.6 2_575
O1 H1A Cl5 0.77 2.38 3.1421(14) 167.9 2_575
